data_7706159
loop_
_publ_author_name
'Malinowski, Przemys\/law J'
'Zhuravlev, Vadim'
'Jaro\'n, Tomasz'
'Santiso-Quinones, Gustavo'
'Krossing, Ingo'

_publ_section_title
;
 Extending the chemistry of weakly basic ligands: solvates of
 Ag<sup>+</sup> and Cu<sup>+</sup> stabilized by
 [Al{OC(CF<sub>3</sub>)<sub>3</sub>}<sub>4</sub>]<sup>-</sup> anion as
 model examples in the screening of useful weakly interacting solvents.
;
_journal_issue 6
_journal_name_full 'Dalton transactions (Cambridge, England : 2003)'
_journal_page_first 2050
_journal_page_last 2056
_journal_paper_doi 10.1039/d0dt03437a
_journal_volume 50
_journal_year 2021
_chemical_formula_sum 'C19 H4 Ag Al Cl6 F36 O4'
_chemical_formula_weight 1327.77
_space_group_crystal_system triclinic
_space_group_IT_number 2
_space_group_name_Hall '-P 1'
_space_group_name_H-M_alt 'P -1'
_atom_sites_solution_hydrogens geom
_audit_creation_method SHELXL-2018/3
_audit_update_record
;
2020-11-25 deposited with the CCDC.	2020-12-18 downloaded from the CCDC.
;
_cell_angle_alpha 86.439(2)
_cell_angle_beta 87.425(3)
_cell_angle_gamma 79.209(3)
_cell_formula_units_Z 2
_cell_length_a 9.9840(4)
_cell_length_b 13.2483(4)
_cell_length_c 15.0662(4)
_cell_measurement_reflns_used 26537
_cell_measurement_temperature 100(2)
_cell_measurement_theta_max 31.0960
_cell_measurement_theta_min 2.6950
_cell_volume 1952.68(11)
_computing_cell_refinement 'CrysAlisPro 1.171.39.46 (Rigaku OD, 2018)'
_computing_data_collection 'APEX2 v2013.10-0'
_computing_data_reduction 'CrysAlisPro 1.171.39.46 (Rigaku OD, 2018)'
_computing_molecular_graphics ShelxLe-1008
_computing_publication_material 'Vesta (Momma, Izumi, 2011)'
_computing_structure_refinement 'SHELXL-2018/3 (Sheldrick, 2018)'
_computing_structure_solution 'SHELXS in SHELXTL Version 2014/3'
_diffrn_ambient_temperature 100(2)
_diffrn_measured_fraction_theta_full 1.000
_diffrn_measured_fraction_theta_max 0.866
_diffrn_measurement_device_type 'Bruker Smart Apex II Quazar'
_diffrn_radiation_type MoK\a
_diffrn_radiation_wavelength 0.71073
_diffrn_reflns_av_unetI/netI 0.0109
_diffrn_reflns_Laue_measured_fraction_full 1.000
_diffrn_reflns_Laue_measured_fraction_max 0.866
_diffrn_reflns_limit_h_max 13
_diffrn_reflns_limit_h_min -14
_diffrn_reflns_limit_k_max 19
_diffrn_reflns_limit_k_min -19
_diffrn_reflns_limit_l_max 20
_diffrn_reflns_limit_l_min -21
_diffrn_reflns_number 20950
_diffrn_reflns_point_group_measured_fraction_full 1.000
_diffrn_reflns_point_group_measured_fraction_max 0.866
_diffrn_reflns_theta_full 25.242
_diffrn_reflns_theta_max 31.145
_diffrn_reflns_theta_min 2.015
_diffrn_source 'INCOATEC Mo Microsource'
_exptl_absorpt_coefficient_mu 1.153
_exptl_absorpt_correction_T_max 1.00000
_exptl_absorpt_correction_T_min 0.81636
_exptl_absorpt_correction_type multi-scan
_exptl_absorpt_process_details
;
CrysAlisPro 1.171.40.67a (Rigaku Oxford Diffraction, 2019)
Empirical absorption correction using spherical harmonics,
 implemented in SCALE3 ABSPACK scaling algorithm.
;
_exptl_crystal_colour colorless
_exptl_crystal_density_diffrn 2.258
_exptl_crystal_description block
_exptl_crystal_F_000 1272
_exptl_crystal_size_max 0.190
_exptl_crystal_size_mid 0.150
_exptl_crystal_size_min 0.090
_refine_diff_density_max 0.932
_refine_diff_density_min -0.710
_refine_diff_density_rms 0.104
_refine_ls_extinction_method none
_refine_ls_goodness_of_fit_ref 1.141
_refine_ls_hydrogen_treatment constr
_refine_ls_matrix_type full
_refine_ls_number_parameters 855
_refine_ls_number_reflns 20950
_refine_ls_number_restraints 6110
_refine_ls_restrained_S_all 1.032
_refine_ls_R_factor_all 0.0742
_refine_ls_R_factor_gt 0.0614
_refine_ls_shift/su_max 0.000
_refine_ls_shift/su_mean 0.000
_refine_ls_structure_factor_coef Fsqd
_refine_ls_weighting_details 'w=1/[\s^2^(Fo^2^)+(0.0450P)^2^+5.3735P] where P=(Fo^2^+2Fc^2^)/3'
_refine_ls_weighting_scheme calc
_refine_ls_wR_factor_gt 0.1478
_refine_ls_wR_factor_ref 0.1569
_reflns_Friedel_coverage 0.000
_reflns_number_gt 18076
_reflns_number_total 20950
_reflns_threshold_expression 'I > 2\s(I)'
_cod_data_source_file d0dt03437a2.cif
_cod_data_source_block IKpjm_CH2Cl2_3_PF_2_twin1_hklf5
_cod_depositor_comments 'Adding full bibliography for 7706158--7706165.cif.'
_cod_database_code 7706159
_shelx_shelxl_version_number 2018/3
_shelx_space_group_comment
;
The symmetry employed for this shelxl refinement is uniquely defined
by the following loop, which should always be used as a source of
symmetry information in preference to the above space-group names.
They are only intended as comments.
;
_shelx_estimated_absorpt_t_min 0.811
_shelx_estimated_absorpt_t_max 0.903

loop_
_space_group_symop_operation_xyz
'x, y, z'
'-x, -y, -z'

loop_
_atom_site_label
_atom_site_type_symbol
_atom_site_fract_x
_atom_site_fract_y
_atom_site_fract_z
_atom_site_U_iso_or_equiv
_atom_site_adp_type
_atom_site_occupancy
_atom_site_site_symmetry_order
_atom_site_calc_flag
_atom_site_refinement_flags_posn
_atom_site_refinement_flags_adp
_atom_site_refinement_flags_occupancy
_atom_site_disorder_assembly
_atom_site_disorder_group
Ag1 Ag 0.08451(19) 0.29572(14) 0.25921(5) 0.0471(3) Uani 0.823(6) 1 d . U P A 1
Ag2 Ag 0.1279(7) 0.2639(5) 0.2567(3) 0.0471(3) Uani 0.177(6) 1 d . U P A 2
Al1 Al 0.57425(11) 0.24760(9) 0.74561(7) 0.0166(2) Uani 1 1 d . . . . .
Cl1 Cl 0.09853(13) 0.14086(9) 0.12667(9) 0.0381(3) Uani 1 1 d . . . . .
Cl2 Cl 0.11327(14) 0.41137(11) 0.39394(9) 0.0434(3) Uani 1 1 d . . . . .
Cl3 Cl -0.10616(15) 0.18023(11) 0.26990(9) 0.0464(3) Uani 1 1 d . . . . .
Cl4 Cl 0.2741(2) 0.20516(14) 0.39008(13) 0.0695(5) Uani 1 1 d . . . . .
C1 C -0.0384(5) 0.0968(4) 0.1853(3) 0.0300(9) Uani 1 1 d . . . . .
H1A H -0.006227 0.026753 0.212119 0.036 Uiso 1 1 calc R U . . .
H1B H -0.110792 0.092879 0.143498 0.036 Uiso 1 1 calc R U . . .
C2 C 0.2281(6) 0.3151(5) 0.4518(4) 0.0438(13) Uani 1 1 d . . . . .
H2A H 0.310981 0.342084 0.464045 0.053 Uiso 1 1 calc R U . . .
H2AB H 0.185321 0.296326 0.509482 0.053 Uiso 1 1 calc R U . . .
O1_1 O 0.7034(7) 0.2342(5) 0.6647(3) 0.0211(9) Uani 0.896(5) 1 d D U P B 1
C1_1 C 0.7500(5) 0.2010(4) 0.5843(4) 0.0220(8) Uani 0.896(5) 1 d D U P B 1
C2_1 C 0.8327(5) 0.0899(4) 0.5937(3) 0.0321(11) Uani 0.896(5) 1 d D U P B 1
F1_1 F 0.9545(4) 0.0880(3) 0.6280(2) 0.0475(10) Uani 0.896(5) 1 d D U P B 1
F2_1 F 0.8553(7) 0.0445(6) 0.5162(4) 0.0441(15) Uani 0.896(5) 1 d D U P B 1
F3_1 F 0.7681(4) 0.0307(3) 0.6493(3) 0.0421(9) Uani 0.896(5) 1 d D U P B 1
C3_1 C 0.6319(5) 0.2031(4) 0.5198(4) 0.0298(11) Uani 0.896(5) 1 d D U P B 1
F4_1 F 0.5371(4) 0.2876(3) 0.5299(3) 0.0429(10) Uani 0.896(5) 1 d D U P B 1
F5_1 F 0.5713(3) 0.1227(3) 0.5379(2) 0.0420(9) Uani 0.896(5) 1 d D U P B 1
F6_1 F 0.6725(7) 0.2026(5) 0.4343(3) 0.0411(15) Uani 0.896(5) 1 d D U P B 1
C4_1 C 0.8442(6) 0.2749(5) 0.5446(3) 0.0349(12) Uani 0.896(5) 1 d D U P B 1
F7_1 F 0.7706(5) 0.3649(3) 0.5186(2) 0.0501(10) Uani 0.896(5) 1 d D U P B 1
F8_1 F 0.9201(8) 0.2371(7) 0.4738(3) 0.0482(16) Uani 0.896(5) 1 d D U P B 1
F9_1 F 0.9302(6) 0.2915(4) 0.6040(4) 0.0471(12) Uani 0.896(5) 1 d D U P B 1
O1_2 O 0.4422(3) 0.3495(2) 0.72126(18) 0.0232(6) Uani 1 1 d D U . . .
C1_2 C 0.3986(4) 0.4521(3) 0.7260(2) 0.0256(8) Uani 1 1 d D U . . .
C2_2 C 0.3810(5) 0.4844(3) 0.8242(3) 0.0286(9) Uani 1 1 d D U . . .
F1_2 F 0.3321(3) 0.4143(2) 0.87566(18) 0.0427(7) Uani 1 1 d D U . . .
F2_2 F 0.2960(3) 0.5743(2) 0.83155(19) 0.0433(8) Uani 1 1 d D U . . .
F3_2 F 0.4990(3) 0.4932(2) 0.85706(19) 0.0380(6) Uani 1 1 d D U . . .
C3_2 C 0.5008(6) 0.5134(4) 0.6761(3) 0.0414(11) Uani 1 1 d D U . . .
F4_2 F 0.4937(5) 0.5096(3) 0.5889(2) 0.0628(11) Uani 1 1 d D U . . .
F5_2 F 0.6280(3) 0.4729(3) 0.6977(2) 0.0499(8) Uani 1 1 d D U . . .
F6_2 F 0.4770(4) 0.6127(2) 0.6944(2) 0.0580(10) Uani 1 1 d D U . . .
C4_2 C 0.2573(5) 0.4801(4) 0.6828(3) 0.0435(13) Uani 1 1 d D U . . .
F7_2 F 0.2609(4) 0.4364(3) 0.6055(2) 0.0605(11) Uani 1 1 d D U . . .
F8_2 F 0.2157(4) 0.5809(3) 0.6668(2) 0.0600(11) Uani 1 1 d D U . . .
F9_2 F 0.1619(3) 0.4463(3) 0.7349(3) 0.0566(9) Uani 1 1 d D U . . .
O1_3 O 0.6407(3) 0.2765(2) 0.84302(17) 0.0210(5) Uani 1 1 d D U . . .
C1_3 C 0.7473(4) 0.2505(3) 0.8974(2) 0.0216(7) Uani 1 1 d D U . . .
C2_3 C 0.7025(5) 0.3005(3) 0.9876(3) 0.0290(9) Uani 1 1 d D U . . .
F1_3 F 0.7036(4) 0.4008(2) 0.98018(19) 0.0446(8) Uani 1 1 d D U . . .
F2_3 F 0.7860(3) 0.2593(2) 1.05302(17) 0.0380(7) Uani 1 1 d D U . . .
F3_3 F 0.5780(3) 0.2889(3) 1.01261(18) 0.0437(8) Uani 1 1 d D U . . .
C3_3 C 0.7851(5) 0.1327(3) 0.9142(3) 0.0315(9) Uani 1 1 d D U . . .
F4_3 F 0.7856(3) 0.0878(2) 0.83710(19) 0.0428(8) Uani 1 1 d D U . . .
F5_3 F 0.6941(4) 0.0971(2) 0.9685(2) 0.0463(8) Uani 1 1 d D U . . .
F6_3 F 0.9074(3) 0.1011(2) 0.9490(2) 0.0461(8) Uani 1 1 d D U . . .
C4_3 C 0.8733(5) 0.2924(4) 0.8572(3) 0.0367(10) Uani 1 1 d D U . . .
F7_3 F 0.9383(3) 0.2315(3) 0.7958(2) 0.0512(9) Uani 1 1 d D U . . .
F8_3 F 0.9642(3) 0.2973(3) 0.9195(2) 0.0482(8) Uani 1 1 d D U . . .
F9_3 F 0.8374(4) 0.3854(3) 0.8194(2) 0.0526(9) Uani 1 1 d D U . . .
O1_4 O 0.5093(6) 0.1353(5) 0.7562(5) 0.0245(8) Uani 0.903(5) 1 d D U P B 1
C1_4 C 0.4042(6) 0.0869(4) 0.7793(3) 0.0255(8) Uani 0.903(5) 1 d D U P B 1
C2_4 C 0.3200(6) 0.0817(5) 0.6957(4) 0.0393(13) Uani 0.903(5) 1 d D U P B 1
F1_4 F 0.2984(5) 0.1732(4) 0.6503(3) 0.0497(11) Uani 0.903(5) 1 d D U P B 1
F2_4 F 0.1990(7) 0.0569(6) 0.7167(6) 0.0557(18) Uani 0.903(5) 1 d D U P B 1
F3_4 F 0.3857(5) 0.0130(4) 0.6410(2) 0.0544(11) Uani 0.903(5) 1 d D U P B 1
C3_4 C 0.4645(5) -0.0248(4) 0.8140(3) 0.0320(11) Uani 0.903(5) 1 d D U P B 1
F4_4 F 0.5096(4) -0.0254(3) 0.8959(2) 0.0429(9) Uani 0.903(5) 1 d D U P B 1
F5_4 F 0.5708(6) -0.0655(5) 0.7627(4) 0.0445(13) Uani 0.903(5) 1 d D U P B 1
F6_4 F 0.3734(7) -0.0869(5) 0.8173(4) 0.0434(14) Uani 0.903(5) 1 d D U P B 1
C4_4 C 0.3092(5) 0.1420(4) 0.8530(4) 0.0349(12) Uani 0.903(5) 1 d D U P B 1
F7_4 F 0.3827(6) 0.1704(4) 0.9151(3) 0.0477(12) Uani 0.903(5) 1 d D U P B 1
F8_4 F 0.2273(5) 0.0827(7) 0.8931(5) 0.0478(17) Uani 0.903(5) 1 d D U P B 1
F9_4 F 0.2299(3) 0.2269(3) 0.8193(3) 0.0506(11) Uani 0.903(5) 1 d D U P B 1
Cl1_5 Cl 0.0101(4) 0.4252(3) 0.1094(2) 0.0369(6) Uani 0.794(12) 1 d D U P A 1
Cl2_5 Cl 0.2951(4) 0.3401(4) 0.1346(3) 0.0580(9) Uani 0.794(12) 1 d D U P A 1
C1_5 C 0.1708(8) 0.3885(8) 0.0555(5) 0.0421(18) Uani 0.794(12) 1 d D U P A 1
Cl1_6 Cl 0.0606(19) 0.4194(11) 0.1171(10) 0.052(3) Uani 0.206(12) 1 d D U P A 2
Cl2_6 Cl 0.3284(13) 0.3040(13) 0.1554(10) 0.0580(9) Uani 0.206(12) 1 d D U P A 2
C1_6 C 0.224(2) 0.371(3) 0.0708(13) 0.039(7) Uani 0.206(12) 1 d D U P A 2
O1_7 O 0.504(5) 0.143(4) 0.749(4) 0.0245(8) Uani 0.097(5) 1 d D U P B 2
C1_7 C 0.399(3) 0.093(2) 0.7700(18) 0.0255(8) Uani 0.097(5) 1 d D U P B 2
C2_7 C 0.445(3) -0.023(2) 0.7526(19) 0.031(6) Uani 0.097(5) 1 d D U P B 2
F1_7 F 0.451(4) -0.032(3) 0.6652(19) 0.056(9) Uani 0.097(5) 1 d D U P B 2
F2_7 F 0.360(5) -0.081(4) 0.789(3) 0.042(11) Uani 0.097(5) 1 d D U P B 2
F3_7 F 0.568(4) -0.059(4) 0.785(4) 0.047(13) Uani 0.097(5) 1 d D U P B 2
C3_7 C 0.355(4) 0.104(3) 0.8694(19) 0.047(8) Uani 0.097(5) 1 d D U P B 2
F4_7 F 0.350(6) 0.200(3) 0.892(3) 0.057(13) Uani 0.097(5) 1 d D U P B 2
F5_7 F 0.443(4) 0.042(3) 0.921(2) 0.060(10) Uani 0.097(5) 1 d D U P B 2
F6_7 F 0.233(5) 0.079(6) 0.886(5) 0.058(16) Uani 0.097(5) 1 d D U P B 2
C4_7 C 0.275(3) 0.137(2) 0.712(2) 0.042(6) Uani 0.097(5) 1 d D U P B 2
F7_7 F 0.212(3) 0.227(2) 0.740(3) 0.057(8) Uani 0.097(5) 1 d D U P B 2
F8_7 F 0.184(5) 0.075(4) 0.718(5) 0.046(11) Uani 0.097(5) 1 d D U P B 2
F9_7 F 0.311(5) 0.149(4) 0.627(2) 0.0497(11) Uani 0.097(5) 1 d D U P B 2
O1_8 O 0.708(6) 0.221(5) 0.668(3) 0.0211(9) Uani 0.104(5) 1 d D U P B 2
C1_8 C 0.751(3) 0.191(2) 0.585(2) 0.0220(8) Uani 0.104(5) 1 d D U P B 2
C2_8 C 0.768(3) 0.072(2) 0.584(2) 0.045(7) Uani 0.104(5) 1 d D U P B 2
F1_8 F 0.839(4) 0.028(3) 0.652(2) 0.062(11) Uani 0.104(5) 1 d D U P B 2
F2_8 F 0.837(6) 0.038(5) 0.510(3) 0.050(14) Uani 0.104(5) 1 d D U P B 2
F3_8 F 0.648(3) 0.044(2) 0.583(2) 0.056(8) Uani 0.104(5) 1 d D U P B 2
C3_8 C 0.646(3) 0.242(2) 0.516(2) 0.040(8) Uani 0.104(5) 1 d D U P B 2
F4_8 F 0.647(4) 0.341(2) 0.499(2) 0.072(11) Uani 0.104(5) 1 d D U P B 2
F5_8 F 0.521(3) 0.231(3) 0.546(2) 0.050(8) Uani 0.104(5) 1 d D U P B 2
F6_8 F 0.667(7) 0.196(5) 0.439(3) 0.059(17) Uani 0.104(5) 1 d D U P B 2
C4_8 C 0.892(3) 0.222(3) 0.563(2) 0.044(7) Uani 0.104(5) 1 d D U P B 2
F7_8 F 0.888(5) 0.318(3) 0.586(4) 0.074(15) Uani 0.104(5) 1 d D U P B 2
F8_8 F 0.927(7) 0.216(6) 0.477(2) 0.054(14) Uani 0.104(5) 1 d D U P B 2
F9_8 F 0.989(3) 0.161(4) 0.608(2) 0.071(10) Uani 0.104(5) 1 d D U P B 2

loop_
_atom_site_aniso_label
_atom_site_aniso_U_11
_atom_site_aniso_U_22
_atom_site_aniso_U_33
_atom_site_aniso_U_23
_atom_site_aniso_U_13
_atom_site_aniso_U_12
Ag1 0.0598(7) 0.0587(7) 0.0304(2) -0.0124(3) -0.0044(3) -0.0261(6)
Ag2 0.0598(7) 0.0587(7) 0.0304(2) -0.0124(3) -0.0044(3) -0.0261(6)
Al1 0.0168(5) 0.0194(5) 0.0132(5) -0.0020(4) 0.0002(4) -0.0018(4)
Cl1 0.0383(6) 0.0265(5) 0.0478(7) -0.0016(4) 0.0117(5) -0.0051(5)
Cl2 0.0430(7) 0.0439(7) 0.0455(7) -0.0133(5) -0.0035(5) -0.0093(5)
Cl3 0.0498(7) 0.0519(8) 0.0418(6) -0.0214(6) 0.0153(5) -0.0179(6)
Cl4 0.0727(11) 0.0604(10) 0.0704(11) -0.0367(8) -0.0264(9) 0.0172(8)
C1 0.032(2) 0.027(2) 0.032(2) -0.0025(16) 0.0036(17) -0.0070(17)
C2 0.037(3) 0.056(3) 0.039(3) -0.022(2) -0.010(2) -0.005(2)
O1_1 0.0235(15) 0.024(2) 0.0152(13) -0.0033(13) 0.0039(10) -0.0035(15)
C1_1 0.0203(17) 0.029(2) 0.0155(17) -0.0039(14) 0.0032(13) -0.0024(15)
C2_1 0.030(3) 0.036(3) 0.027(2) -0.0088(19) 0.0015(18) 0.005(2)
F1_1 0.0283(17) 0.062(3) 0.045(2) -0.0116(17) -0.0093(14) 0.0142(17)
F2_1 0.043(3) 0.048(3) 0.037(2) -0.024(2) 0.0030(18) 0.010(2)
F3_1 0.055(2) 0.0256(18) 0.041(2) -0.0024(13) 0.0097(18) 0.0024(18)
C3_1 0.025(2) 0.041(3) 0.023(2) -0.009(2) 0.0003(17) -0.004(2)
F4_1 0.0358(19) 0.053(3) 0.033(2) -0.0107(17) -0.0121(14) 0.0152(18)
F5_1 0.0359(18) 0.060(2) 0.0362(18) -0.0128(15) -0.0018(13) -0.0204(16)
F6_1 0.040(3) 0.065(3) 0.0171(19) -0.006(2) -0.0019(17) -0.005(3)
C4_1 0.037(3) 0.052(3) 0.020(2) -0.003(2) 0.0073(19) -0.020(2)
F7_1 0.072(3) 0.044(2) 0.0351(19) 0.0088(14) 0.0089(17) -0.0186(19)
F8_1 0.042(3) 0.078(4) 0.029(2) -0.0109(19) 0.0191(18) -0.024(3)
F9_1 0.040(2) 0.078(3) 0.033(2) -0.010(2) 0.0045(17) -0.033(2)
O1_2 0.0249(14) 0.0221(14) 0.0200(13) -0.0043(10) -0.0013(10) 0.0035(11)
C1_2 0.033(2) 0.0241(19) 0.0153(18) -0.0033(13) -0.0027(14) 0.0059(16)
C2_2 0.034(2) 0.029(2) 0.0195(18) -0.0055(15) -0.0010(15) 0.0016(17)
F1_2 0.059(2) 0.0465(18) 0.0225(13) -0.0053(11) 0.0125(12) -0.0118(15)
F2_2 0.0528(18) 0.0389(16) 0.0309(14) -0.0163(12) -0.0083(12) 0.0168(14)
F3_2 0.0448(16) 0.0323(15) 0.0368(15) -0.0092(11) -0.0151(12) -0.0013(12)
C3_2 0.060(3) 0.026(2) 0.033(2) 0.0046(17) 0.008(2) -0.001(2)
F4_2 0.106(3) 0.048(2) 0.0282(17) 0.0078(13) 0.0144(17) -0.006(2)
F5_2 0.0473(18) 0.0400(18) 0.062(2) 0.0006(14) 0.0160(15) -0.0131(14)
F6_2 0.093(3) 0.0255(16) 0.053(2) 0.0039(13) 0.0087(18) -0.0089(17)
C4_2 0.043(3) 0.044(3) 0.037(3) -0.020(2) -0.019(2) 0.018(2)
F7_2 0.073(2) 0.057(2) 0.0421(18) -0.0269(15) -0.0349(17) 0.0282(18)
F8_2 0.081(3) 0.0423(18) 0.0433(18) -0.0150(14) -0.0293(17) 0.0346(18)
F9_2 0.0312(16) 0.063(2) 0.074(2) -0.0267(18) -0.0117(15) 0.0058(15)
O1_3 0.0223(13) 0.0240(14) 0.0153(12) -0.0039(9) -0.0021(10) 0.0007(11)
C1_3 0.0240(18) 0.0210(18) 0.0190(17) -0.0064(13) -0.0038(13) 0.0003(14)
C2_3 0.034(2) 0.031(2) 0.0192(19) -0.0070(15) -0.0060(15) 0.0055(17)
F1_3 0.070(2) 0.0281(15) 0.0344(15) -0.0121(11) -0.0189(14) 0.0033(14)
F2_3 0.0485(17) 0.0406(16) 0.0203(12) -0.0067(10) -0.0141(11) 0.0082(13)
F3_3 0.0361(15) 0.068(2) 0.0207(13) -0.0067(12) 0.0047(11) 0.0056(14)
C3_3 0.036(2) 0.027(2) 0.031(2) -0.0057(16) -0.0132(17) 0.0019(17)
F4_3 0.0533(19) 0.0292(15) 0.0419(16) -0.0177(12) -0.0228(13) 0.0128(13)
F5_3 0.061(2) 0.0346(17) 0.0445(17) 0.0126(12) -0.0134(14) -0.0143(15)
F6_3 0.0446(17) 0.0398(17) 0.0475(17) -0.0148(13) -0.0258(14) 0.0182(13)
C4_3 0.028(2) 0.059(3) 0.027(2) -0.0075(19) -0.0063(16) -0.013(2)
F7_3 0.0242(14) 0.100(3) 0.0309(15) -0.0191(16) 0.0038(11) -0.0110(16)
F8_3 0.0334(16) 0.079(2) 0.0384(16) -0.0103(15) -0.0112(12) -0.0230(16)
F9_3 0.056(2) 0.061(2) 0.0479(18) 0.0156(15) -0.0113(15) -0.0346(17)
O1_4 0.0204(14) 0.0239(18) 0.030(2) -0.0044(14) 0.0028(13) -0.0064(13)
C1_4 0.0224(19) 0.029(2) 0.027(2) -0.0017(15) 0.0001(15) -0.0077(15)
C2_4 0.035(3) 0.048(3) 0.040(3) 0.007(2) -0.012(2) -0.021(2)
F1_4 0.046(2) 0.058(3) 0.049(2) 0.0194(19) -0.021(2) -0.023(2)
F2_4 0.041(3) 0.070(4) 0.065(4) 0.015(3) -0.022(2) -0.034(3)
F3_4 0.079(3) 0.061(3) 0.0342(19) -0.0100(17) -0.0086(18) -0.037(2)
C3_4 0.033(3) 0.025(2) 0.040(3) 0.0005(18) 0.001(2) -0.0115(19)
F4_4 0.048(2) 0.044(2) 0.0378(18) 0.0096(14) -0.0108(15) -0.0135(17)
F5_4 0.044(2) 0.027(2) 0.059(3) -0.0061(19) 0.0117(18) -0.0015(17)
F6_4 0.049(3) 0.035(2) 0.052(3) 0.0052(19) -0.005(2) -0.023(2)
C4_4 0.027(3) 0.034(3) 0.044(3) -0.003(2) 0.011(2) -0.008(2)
F7_4 0.048(3) 0.057(3) 0.041(3) -0.020(2) 0.0120(19) -0.014(2)
F8_4 0.036(2) 0.053(4) 0.054(4) 0.003(3) 0.020(2) -0.014(2)
F9_4 0.0271(17) 0.039(2) 0.079(3) 0.0030(17) 0.0150(17) 0.0026(14)
Cl1_5 0.0395(15) 0.0373(10) 0.0346(11) -0.0033(7) 0.0072(10) -0.0103(11)
Cl2_5 0.0303(13) 0.068(2) 0.0805(19) -0.0180(16) 0.0065(12) -0.0190(14)
C1_5 0.031(4) 0.053(5) 0.043(4) -0.006(3) 0.011(3) -0.012(4)
Cl1_6 0.057(8) 0.035(4) 0.063(5) 0.009(3) -0.012(6) -0.009(6)
Cl2_6 0.0303(13) 0.068(2) 0.0805(19) -0.0180(16) 0.0065(12) -0.0190(14)
C1_6 0.036(16) 0.048(16) 0.036(13) 0.000(11) 0.005(12) -0.015(13)
O1_7 0.0204(14) 0.0239(18) 0.030(2) -0.0044(14) 0.0028(13) -0.0064(13)
C1_7 0.0224(19) 0.029(2) 0.027(2) -0.0017(15) 0.0001(15) -0.0077(15)
C2_7 0.021(12) 0.024(8) 0.051(14) -0.004(10) -0.009(11) -0.010(8)
F1_7 0.06(2) 0.06(2) 0.056(14) -0.025(13) -0.008(13) -0.016(18)
F2_7 0.025(14) 0.023(13) 0.08(3) -0.005(18) -0.007(18) -0.012(12)
F3_7 0.018(14) 0.04(2) 0.08(3) 0.02(2) -0.010(17) -0.007(12)
C3_7 0.057(18) 0.054(17) 0.032(9) -0.005(11) 0.010(10) -0.015(15)
F4_7 0.07(3) 0.059(18) 0.05(2) -0.016(16) 0.04(2) -0.024(18)
F5_7 0.07(2) 0.07(2) 0.038(14) 0.012(15) 0.000(14) -0.025(18)
F6_7 0.060(19) 0.06(4) 0.06(3) -0.01(3) 0.023(18) -0.02(2)
C4_7 0.021(11) 0.048(15) 0.053(9) 0.017(11) -0.008(8) -0.001(9)
F7_7 0.017(13) 0.045(14) 0.10(2) 0.021(13) 0.005(14) 0.007(10)
F8_7 0.010(12) 0.050(18) 0.07(3) 0.013(17) -0.005(13) 0.003(11)
F9_7 0.046(2) 0.058(3) 0.049(2) 0.0194(19) -0.021(2) -0.023(2)
O1_8 0.0235(15) 0.024(2) 0.0152(13) -0.0033(13) 0.0039(10) -0.0035(15)
C1_8 0.0203(17) 0.029(2) 0.0155(17) -0.0039(14) 0.0032(13) -0.0024(15)
C2_8 0.068(17) 0.025(9) 0.038(15) -0.006(10) 0.028(13) -0.006(10)
F1_8 0.09(2) 0.034(16) 0.042(14) -0.008(11) 0.025(16) 0.028(19)
F2_8 0.06(3) 0.05(2) 0.035(16) -0.016(19) 0.017(18) 0.00(2)
F3_8 0.090(18) 0.040(16) 0.044(16) -0.022(13) 0.041(13) -0.032(14)
C3_8 0.042(12) 0.055(16) 0.012(11) -0.011(12) 0.000(10) 0.018(13)
F4_8 0.11(3) 0.054(15) 0.033(16) 0.016(12) 0.017(17) 0.026(14)
F5_8 0.032(11) 0.08(2) 0.023(14) -0.009(16) -0.006(9) 0.025(13)
F6_8 0.06(4) 0.10(4) 0.021(16) -0.03(2) -0.003(15) 0.01(3)
C4_8 0.036(10) 0.069(17) 0.035(15) -0.021(13) 0.012(9) -0.027(12)
F7_8 0.09(3) 0.08(2) 0.07(3) -0.04(2) 0.05(3) -0.066(18)
F8_8 0.05(3) 0.09(4) 0.037(15) -0.025(16) 0.023(14) -0.03(2)
F9_8 0.028(11) 0.13(3) 0.054(18) -0.014(19) 0.001(12) -0.020(17)

loop_
_atom_type_symbol
_atom_type_description
_atom_type_scat_dispersion_real
_atom_type_scat_dispersion_imag
_atom_type_scat_source
C C 0.0033 0.0016 'International Tables Vol C Tables 4.2.6.8 and 6.1.1.4'
H H 0.0000 0.0000 'International Tables Vol C Tables 4.2.6.8 and 6.1.1.4'
O O 0.0106 0.0060 'International Tables Vol C Tables 4.2.6.8 and 6.1.1.4'
F F 0.0171 0.0103 'International Tables Vol C Tables 4.2.6.8 and 6.1.1.4'
Al Al 0.0645 0.0514 'International Tables Vol C Tables 4.2.6.8 and 6.1.1.4'
Cl Cl 0.1484 0.1585 'International Tables Vol C Tables 4.2.6.8 and 6.1.1.4'
Ag Ag -0.8971 1.1015 'International Tables Vol C Tables 4.2.6.8 and 6.1.1.4'

loop_
_geom_angle_atom_site_label_1
_geom_angle_atom_site_label_2
_geom_angle_atom_site_label_3
_geom_angle
_geom_angle_site_symmetry_1
_geom_angle_site_symmetry_3
_geom_angle_publ_flag
Cl3 Ag1 Cl2 119.98(6) . . ?
Cl3 Ag1 Cl1_5 102.14(9) . . ?
Cl2 Ag1 Cl1_5 108.61(9) . . ?
Cl3 Ag1 Cl4 104.74(7) . . ?
Cl2 Ag1 Cl4 63.30(5) . . ?
Cl1_5 Ag1 Cl4 152.13(10) . . ?
Cl3 Ag1 Cl2_5 137.95(7) . . ?
Cl2 Ag1 Cl2_5 102.07(7) . . ?
Cl1_5 Ag1 Cl2_5 61.34(9) . . ?
Cl4 Ag1 Cl2_5 93.17(13) . . ?
Cl4 Ag2 Cl2_6 94.3(4) . . ?
Cl4 Ag2 Cl1 123.6(3) . . ?
Cl2_6 Ag2 Cl1 83.1(3) . . ?
Cl4 Ag2 Cl3 110.57(18) . . ?
Cl2_6 Ag2 Cl3 146.4(3) . . ?
Cl1 Ag2 Cl3 64.49(10) . . ?
Cl4 Ag2 Cl1_6 145.7(4) . . ?
Cl2_6 Ag2 Cl1_6 63.8(3) . . ?
Cl1 Ag2 Cl1_6 81.8(3) . . ?
Cl3 Ag2 Cl1_6 101.0(4) . . ?
Cl4 Ag2 Cl2 63.93(10) . . ?
Cl2_6 Ag2 Cl2 102.4(3) . . ?
Cl1 Ag2 Cl2 170.7(3) . . ?
Cl3 Ag2 Cl2 108.7(2) . . ?
Cl1_6 Ag2 Cl2 93.9(4) . . ?
O1_1 Al1 O1_4 108.5(3) . . ?
O1_7 Al1 O1_3 117(2) . . ?
O1_1 Al1 O1_3 108.1(3) . . ?
O1_4 Al1 O1_3 113.0(3) . . ?
O1_7 Al1 O1_2 105(2) . . ?
O1_1 Al1 O1_2 113.0(2) . . ?
O1_4 Al1 O1_2 108.7(2) . . ?
O1_3 Al1 O1_2 105.62(14) . . ?
O1_7 Al1 O1_8 103(3) . . ?
O1_3 Al1 O1_8 107.9(19) . . ?
O1_2 Al1 O1_8 118(2) . . ?
C1 Cl1 Ag2 91.96(19) . . ?
C2 Cl2 Ag1 95.36(17) . . ?
C2 Cl2 Ag2 85.9(2) . . ?
C1 Cl3 Ag1 97.66(16) . . ?
C1 Cl3 Ag2 89.4(2) . . ?
C2 Cl4 Ag2 98.9(3) . . ?
C2 Cl4 Ag1 89.80(19) . . ?
Cl1 C1 Cl3 110.7(3) . . ?
Cl4 C2 Cl2 111.2(3) . . ?
C1_1 O1_1 Al1 148.5(5) . . ?
O1_1 C1_1 C2_1 110.5(4) . . ?
O1_1 C1_1 C4_1 107.2(5) . . ?
C2_1 C1_1 C4_1 109.7(4) . . ?
O1_1 C1_1 C3_1 111.9(5) . . ?
C2_1 C1_1 C3_1 108.8(4) . . ?
C4_1 C1_1 C3_1 108.8(4) . . ?
F2_1 C2_1 F1_1 107.2(5) . . ?
F2_1 C2_1 F3_1 107.8(6) . . ?
F1_1 C2_1 F3_1 106.3(5) . . ?
F2_1 C2_1 C1_1 113.1(5) . . ?
F1_1 C2_1 C1_1 111.3(5) . . ?
F3_1 C2_1 C1_1 110.9(4) . . ?
F5_1 C3_1 F6_1 107.9(5) . . ?
F5_1 C3_1 F4_1 107.2(5) . . ?
F6_1 C3_1 F4_1 107.4(5) . . ?
F5_1 C3_1 C1_1 110.6(4) . . ?
F6_1 C3_1 C1_1 113.4(5) . . ?
F4_1 C3_1 C1_1 110.0(4) . . ?
F9_1 C4_1 F7_1 108.0(5) . . ?
F9_1 C4_1 F8_1 106.8(6) . . ?
F7_1 C4_1 F8_1 107.8(5) . . ?
F9_1 C4_1 C1_1 111.2(5) . . ?
F7_1 C4_1 C1_1 110.5(4) . . ?
F8_1 C4_1 C1_1 112.4(6) . . ?
C1_2 O1_2 Al1 144.7(3) . . ?
O1_2 C1_2 C4_2 107.7(4) . . ?
O1_2 C1_2 C3_2 111.1(3) . . ?
C4_2 C1_2 C3_2 110.0(4) . . ?
O1_2 C1_2 C2_2 111.7(3) . . ?
C4_2 C1_2 C2_2 108.1(3) . . ?
C3_2 C1_2 C2_2 108.2(4) . . ?
F1_2 C2_2 F3_2 106.9(4) . . ?
F1_2 C2_2 F2_2 108.1(4) . . ?
F3_2 C2_2 F2_2 107.7(4) . . ?
F1_2 C2_2 C1_2 110.5(4) . . ?
F3_2 C2_2 C1_2 111.7(4) . . ?
F2_2 C2_2 C1_2 111.7(3) . . ?
F4_2 C3_2 F5_2 107.5(4) . . ?
F4_2 C3_2 F6_2 107.1(4) . . ?
F5_2 C3_2 F6_2 108.1(5) . . ?
F4_2 C3_2 C1_2 110.8(4) . . ?
F5_2 C3_2 C1_2 110.4(4) . . ?
F6_2 C3_2 C1_2 112.8(4) . . ?
F7_2 C4_2 F9_2 107.6(5) . . ?
F7_2 C4_2 F8_2 107.1(4) . . ?
F9_2 C4_2 F8_2 107.3(4) . . ?
F7_2 C4_2 C1_2 110.3(4) . . ?
F9_2 C4_2 C1_2 110.8(4) . . ?
F8_2 C4_2 C1_2 113.5(5) . . ?
C1_3 O1_3 Al1 144.1(2) . . ?
O1_3 C1_3 C3_3 111.1(3) . . ?
O1_3 C1_3 C4_3 110.6(3) . . ?
C3_3 C1_3 C4_3 109.6(4) . . ?
O1_3 C1_3 C2_3 107.2(3) . . ?
C3_3 C1_3 C2_3 109.1(3) . . ?
C4_3 C1_3 C2_3 109.3(3) . . ?
F3_3 C2_3 F1_3 107.7(4) . . ?
F3_3 C2_3 F2_3 107.8(4) . . ?
F1_3 C2_3 F2_3 107.5(4) . . ?
F3_3 C2_3 C1_3 111.3(3) . . ?
F1_3 C2_3 C1_3 110.5(4) . . ?
F2_3 C2_3 C1_3 111.9(3) . . ?
F5_3 C3_3 F6_3 107.5(4) . . ?
F5_3 C3_3 F4_3 107.1(4) . . ?
F6_3 C3_3 F4_3 107.7(4) . . ?
F5_3 C3_3 C1_3 111.4(4) . . ?
F6_3 C3_3 C1_3 113.6(4) . . ?
F4_3 C3_3 C1_3 109.1(3) . . ?
F9_3 C4_3 F7_3 107.9(4) . . ?
F9_3 C4_3 F8_3 107.8(4) . . ?
F7_3 C4_3 F8_3 106.9(4) . . ?
F9_3 C4_3 C1_3 111.3(4) . . ?
F7_3 C4_3 C1_3 110.9(4) . . ?
F8_3 C4_3 C1_3 111.8(4) . . ?
C1_4 O1_4 Al1 149.2(5) . . ?
O1_4 C1_4 C4_4 112.1(5) . . ?
O1_4 C1_4 C3_4 108.0(5) . . ?
C4_4 C1_4 C3_4 109.2(4) . . ?
O1_4 C1_4 C2_4 109.4(5) . . ?
C4_4 C1_4 C2_4 109.4(5) . . ?
C3_4 C1_4 C2_4 108.7(4) . . ?
F3_4 C2_4 F2_4 107.7(6) . . ?
F3_4 C2_4 F1_4 107.4(5) . . ?
F2_4 C2_4 F1_4 107.7(6) . . ?
F3_4 C2_4 C1_4 111.4(5) . . ?
F2_4 C2_4 C1_4 112.3(5) . . ?
F1_4 C2_4 C1_4 110.0(5) . . ?
F4_4 C3_4 F6_4 107.1(4) . . ?
F4_4 C3_4 F5_4 106.9(5) . . ?
F6_4 C3_4 F5_4 108.4(6) . . ?
F4_4 C3_4 C1_4 110.7(4) . . ?
F6_4 C3_4 C1_4 112.8(5) . . ?
F5_4 C3_4 C1_4 110.8(5) . . ?
F7_4 C4_4 F9_4 107.4(5) . . ?
F7_4 C4_4 F8_4 107.8(6) . . ?
F9_4 C4_4 F8_4 107.5(5) . . ?
F7_4 C4_4 C1_4 110.3(5) . . ?
F9_4 C4_4 C1_4 110.8(4) . . ?
F8_4 C4_4 C1_4 112.9(6) . . ?
C1_5 Cl1_5 Ag1 92.8(3) . . ?
C1_5 Cl2_5 Ag1 90.0(3) . . ?
Cl1_5 C1_5 Cl2_5 110.0(4) . . ?
C1_6 Cl1_6 Ag2 85.6(8) . . ?
C1_6 Cl2_6 Ag2 94.8(8) . . ?
Cl1_6 C1_6 Cl2_6 109.3(10) . . ?
C1_7 O1_7 Al1 152(5) . . ?
O1_7 C1_7 C3_7 110(3) . . ?
O1_7 C1_7 C4_7 110(3) . . ?
C3_7 C1_7 C4_7 108.9(19) . . ?
O1_7 C1_7 C2_7 109(3) . . ?
C3_7 C1_7 C2_7 109.2(19) . . ?
C4_7 C1_7 C2_7 108.5(18) . . ?
F2_7 C2_7 F1_7 108(2) . . ?
F2_7 C2_7 F3_7 107(3) . . ?
F1_7 C2_7 F3_7 109(3) . . ?
F2_7 C2_7 C1_7 113(2) . . ?
F1_7 C2_7 C1_7 108(2) . . ?
F3_7 C2_7 C1_7 111(2) . . ?
F4_7 C3_7 F6_7 108(3) . . ?
F4_7 C3_7 F5_7 109(3) . . ?
F6_7 C3_7 F5_7 107(3) . . ?
F4_7 C3_7 C1_7 110(2) . . ?
F6_7 C3_7 C1_7 111(3) . . ?
F5_7 C3_7 C1_7 111(2) . . ?
F9_7 C4_7 F7_7 109(2) . . ?
F9_7 C4_7 F8_7 107(3) . . ?
F7_7 C4_7 F8_7 107(3) . . ?
F9_7 C4_7 C1_7 112(2) . . ?
F7_7 C4_7 C1_7 110(2) . . ?
F8_7 C4_7 C1_7 111(3) . . ?
C1_8 O1_8 Al1 148(4) . . ?
O1_8 C1_8 C3_8 110(3) . . ?
O1_8 C1_8 C4_8 109(3) . . ?
C3_8 C1_8 C4_8 110.5(19) . . ?
O1_8 C1_8 C2_8 110(3) . . ?
C3_8 C1_8 C2_8 108.5(19) . . ?
C4_8 C1_8 C2_8 108.9(19) . . ?
F1_8 C2_8 F3_8 111(3) . . ?
F1_8 C2_8 F2_8 106(3) . . ?
F3_8 C2_8 F2_8 107(3) . . ?
F1_8 C2_8 C1_8 110(2) . . ?
F3_8 C2_8 C1_8 111(2) . . ?
F2_8 C2_8 C1_8 111(3) . . ?
F4_8 C3_8 F6_8 108(3) . . ?
F4_8 C3_8 F5_8 109(2) . . ?
F6_8 C3_8 F5_8 107(3) . . ?
F4_8 C3_8 C1_8 113(2) . . ?
F6_8 C3_8 C1_8 112(3) . . ?
F5_8 C3_8 C1_8 109(2) . . ?
F9_8 C4_8 F8_8 107(3) . . ?
F9_8 C4_8 F7_8 108(3) . . ?
F8_8 C4_8 F7_8 109(3) . . ?
F9_8 C4_8 C1_8 111(2) . . ?
F8_8 C4_8 C1_8 112(3) . . ?
F7_8 C4_8 C1_8 109(2) . . ?

loop_
_geom_bond_atom_site_label_1
_geom_bond_atom_site_label_2
_geom_bond_distance
_geom_bond_site_symmetry_2
_geom_bond_publ_flag
Ag1 Cl3 2.6501(16) . ?
Ag1 Cl2 2.6746(16) . ?
Ag1 Cl1_5 2.789(4) . ?
Ag1 Cl4 2.846(2) . ?
Ag1 Cl2_5 2.875(3) . ?
Ag2 Cl4 2.533(6) . ?
Ag2 Cl2_6 2.578(13) . ?
Ag2 Cl1 2.685(5) . ?
Ag2 Cl3 2.762(5) . ?
Ag2 Cl1_6 2.862(15) . ?
Ag2 Cl2 2.912(5) . ?
Al1 O1_7 1.67(4) . ?
Al1 O1_1 1.726(6) . ?
Al1 O1_4 1.726(5) . ?
Al1 O1_3 1.730(3) . ?
Al1 O1_2 1.735(3) . ?
Al1 O1_8 1.74(5) . ?
Cl1 C1 1.766(5) . ?
Cl2 C2 1.762(6) . ?
Cl3 C1 1.767(5) . ?
Cl4 C2 1.753(5) . ?
O1_1 C1_1 1.347(5) . ?
C1_1 C2_1 1.549(7) . ?
C1_1 C4_1 1.556(7) . ?
C1_1 C3_1 1.558(6) . ?
C2_1 F2_1 1.337(6) . ?
C2_1 F1_1 1.338(6) . ?
C2_1 F3_1 1.339(7) . ?
C3_1 F5_1 1.328(7) . ?
C3_1 F6_1 1.334(7) . ?
C3_1 F4_1 1.336(6) . ?
C4_1 F9_1 1.323(7) . ?
C4_1 F7_1 1.324(7) . ?
C4_1 F8_1 1.347(7) . ?
O1_2 C1_2 1.353(5) . ?
C1_2 C4_2 1.552(6) . ?
C1_2 C3_2 1.559(7) . ?
C1_2 C2_2 1.560(5) . ?
C2_2 F1_2 1.322(5) . ?
C2_2 F3_2 1.326(5) . ?
C2_2 F2_2 1.334(5) . ?
C3_2 F4_2 1.323(6) . ?
C3_2 F5_2 1.329(6) . ?
C3_2 F6_2 1.336(6) . ?
C4_2 F7_2 1.328(5) . ?
C4_2 F9_2 1.331(7) . ?
C4_2 F8_2 1.332(6) . ?
O1_3 C1_3 1.352(4) . ?
C1_3 C3_3 1.543(6) . ?
C1_3 C4_3 1.552(6) . ?
C1_3 C2_3 1.559(5) . ?
C2_3 F3_3 1.316(6) . ?
C2_3 F1_3 1.329(5) . ?
C2_3 F2_3 1.343(5) . ?
C3_3 F5_3 1.327(6) . ?
C3_3 F6_3 1.334(5) . ?
C3_3 F4_3 1.336(5) . ?
C4_3 F9_3 1.318(6) . ?
C4_3 F7_3 1.331(6) . ?
C4_3 F8_3 1.348(5) . ?
O1_4 C1_4 1.351(6) . ?
C1_4 C4_4 1.554(7) . ?
C1_4 C3_4 1.557(7) . ?
C1_4 C2_4 1.558(7) . ?
C2_4 F3_4 1.326(7) . ?
C2_4 F2_4 1.330(7) . ?
C2_4 F1_4 1.340(7) . ?
C3_4 F4_4 1.331(6) . ?
C3_4 F6_4 1.333(7) . ?
C3_4 F5_4 1.334(7) . ?
C4_4 F7_4 1.328(7) . ?
C4_4 F9_4 1.334(7) . ?
C4_4 F8_4 1.337(7) . ?
Cl1_5 C1_5 1.764(7) . ?
Cl2_5 C1_5 1.764(7) . ?
Cl1_6 C1_6 1.766(12) . ?
Cl2_6 C1_6 1.770(12) . ?
O1_7 C1_7 1.35(2) . ?
C1_7 C3_7 1.550(18) . ?
C1_7 C4_7 1.553(18) . ?
C1_7 C2_7 1.553(18) . ?
C2_7 F2_7 1.328(18) . ?
C2_7 F1_7 1.329(18) . ?
C2_7 F3_7 1.333(18) . ?
C3_7 F4_7 1.329(19) . ?
C3_7 F6_7 1.330(19) . ?
C3_7 F5_7 1.331(19) . ?
C4_7 F9_7 1.326(18) . ?
C4_7 F7_7 1.328(18) . ?
C4_7 F8_7 1.336(19) . ?
O1_8 C1_8 1.35(2) . ?
C1_8 C3_8 1.549(18) . ?
C1_8 C4_8 1.553(18) . ?
C1_8 C2_8 1.555(18) . ?
C2_8 F1_8 1.322(18) . ?
C2_8 F3_8 1.322(18) . ?
C2_8 F2_8 1.336(19) . ?
C3_8 F4_8 1.324(18) . ?
C3_8 F6_8 1.330(19) . ?
C3_8 F5_8 1.337(18) . ?
C4_8 F9_8 1.326(19) . ?
C4_8 F8_8 1.328(19) . ?
C4_8 F7_8 1.330(19) . ?
